data_1565192
loop_
_publ_author_name
'Lindh, Linnea'
'Gordivska, Olga'
'Persson, Samuel'
'Michaels, Hannes'
'Fan, Hao'
'Chabera, Pavel'
'Rosemann, Nils W.'
'Gupta, Arvind Kumar'
'Benesperi, Iacopo'
'Uhlig, Jens'
'Prakash, Om'
'Sheibani, Esmaeil'
'Kj&#x00E6;r, Kasper Skov'
'Boschloo, Gerrit'
'Yartsev, Arkady'
'Freitag, Marina'
'Lomoth, Reiner'
'Persson, Petter'
'W\"arnmark, Kenneth'

_publ_section_title
;
 &#x000D; Dye-Sensitized Solar Cells based on Fe N-heterocyclic Carbene
 Photosensitizers with Improved Rod-like Push-Pull Functionality&#x000D;
;
_journal_name_full 'Chemical Science'
_journal_paper_doi 10.1039/D1SC02963K
_journal_year 2021
_chemical_formula_moiety 'C54 H52 Fe N12 O4, K1 N4 O12'
_chemical_formula_sum 'C54 H52 Fe K N16 O16'
_chemical_formula_weight 1276.06
_space_group_crystal_system orthorhombic
_space_group_IT_number 56
_space_group_name_Hall '-P 2ab 2ac'
_space_group_name_H-M_alt 'P c c n'
_atom_sites_solution_hydrogens geom
_audit_creation_method SHELXL-2016/6
_audit_update_record
;
2020-11-19 deposited with the CCDC.	2021-11-11 downloaded from the CCDC.
;
_cell_angle_alpha 90
_cell_angle_beta 90
_cell_angle_gamma 90
_cell_formula_units_Z 4
_cell_length_a 22.3522(4)
_cell_length_b 14.5810(3)
_cell_length_c 18.1566(4)
_cell_measurement_reflns_used 8760
_cell_measurement_temperature 110(2)
_cell_measurement_theta_max 28.8085
_cell_measurement_theta_min 2.4166
_cell_volume 5917.6(2)
_computing_cell_refinement
;
CrysAlisPro, Oxford Diffraction Ltd.,
Version 1.171.35.19 (release 27-10-2011 CrysAlis171 .NET)
(compiled Oct 27 2011,15:02:11)
;
_computing_data_collection
;
CrysAlisPro, Oxford Diffraction Ltd.,
Version 1.171.35.19 (release 27-10-2011 CrysAlis171 .NET)
(compiled Oct 27 2011,15:02:11)
;
_computing_data_reduction
;
CrysAlisPro, Oxford Diffraction Ltd.,
Version 1.171.35.19 (release 27-10-2011 CrysAlis171 .NET)
(compiled Oct 27 2011,15:02:11)
;
_computing_structure_refinement 'SHELXL-2016/6 (Sheldrick, 2016)'
_computing_structure_solution 'SHELXL-2016/6 (Sheldrick, 2016)'
_diffrn_ambient_temperature 110(2)
_diffrn_detector_area_resol_mean 16.1829
_diffrn_measured_fraction_theta_full 0.999
_diffrn_measured_fraction_theta_max 0.919
_diffrn_measurement_device_type 'Xcalibur, Sapphire3'
_diffrn_measurement_method '\w scans'
_diffrn_radiation_type MoK\a
_diffrn_radiation_wavelength 0.71073
_diffrn_reflns_av_R_equivalents 0.0842
_diffrn_reflns_av_unetI/netI 0.0711
_diffrn_reflns_Laue_measured_fraction_full 0.999
_diffrn_reflns_Laue_measured_fraction_max 0.919
_diffrn_reflns_limit_h_max 27
_diffrn_reflns_limit_h_min -30
_diffrn_reflns_limit_k_max 19
_diffrn_reflns_limit_k_min -18
_diffrn_reflns_limit_l_max 24
_diffrn_reflns_limit_l_min -24
_diffrn_reflns_number 44581
_diffrn_reflns_point_group_measured_fraction_full 0.999
_diffrn_reflns_point_group_measured_fraction_max 0.919
_diffrn_reflns_theta_full 25.000
_diffrn_reflns_theta_max 28.872
_diffrn_reflns_theta_min 2.421
_diffrn_source 'Enhance (Mo) X-ray Source'
_exptl_absorpt_coefficient_mu 0.407
_exptl_absorpt_correction_T_max 1.00000
_exptl_absorpt_correction_T_min 0.86566
_exptl_absorpt_correction_type multi-scan
_exptl_absorpt_process_details
;
CrysAlisPro, Agilent Technologies,
Version 1.171.35.19 (release 27-10-2011 CrysAlis171 .NET)
(compiled Oct 27 2011,15:02:11)
Empirical absorption correction using spherical harmonics,
 implemented in SCALE3 ABSPACK scaling algorithm.
;
_exptl_crystal_colour orange
_exptl_crystal_density_diffrn 1.432
_exptl_crystal_description rod
_exptl_crystal_F_000 2644
_exptl_crystal_size_max 0.1
_exptl_crystal_size_mid 0.1
_exptl_crystal_size_min 0.05
_refine_diff_density_max 1.008
_refine_diff_density_min -0.666
_refine_diff_density_rms 0.093
_refine_ls_extinction_method none
_refine_ls_goodness_of_fit_ref 1.071
_refine_ls_hydrogen_treatment constr
_refine_ls_matrix_type full
_refine_ls_number_parameters 398
_refine_ls_number_reflns 7152
_refine_ls_number_restraints 0
_refine_ls_restrained_S_all 1.071
_refine_ls_R_factor_all 0.1097
_refine_ls_R_factor_gt 0.0678
_refine_ls_shift/su_max 0.000
_refine_ls_shift/su_mean 0.000
_refine_ls_structure_factor_coef Fsqd
_refine_ls_weighting_details 'w=1/[\s^2^(Fo^2^)+(0.0696P)^2^+9.4221P] where P=(Fo^2^+2Fc^2^)/3'
_refine_ls_weighting_scheme calc
_refine_ls_wR_factor_gt 0.1555
_refine_ls_wR_factor_ref 0.1816
_reflns_Friedel_coverage 0.000
_reflns_number_gt 4920
_reflns_number_total 7152
_reflns_threshold_expression 'I > 2\s(I)'
_cod_data_source_file d1sc02963k2.cif
_cod_data_source_block shelx
_cod_database_code 1565192
_shelx_shelxl_version_number 2016/6
_shelx_space_group_comment
;
The symmetry employed for this shelxl refinement is uniquely defined
by the following loop, which should always be used as a source of
symmetry information in preference to the above space-group names.
They are only intended as comments.
;

loop_
_space_group_symop_operation_xyz
'x, y, z'
'-x+1/2, -y+1/2, z'
'-x, y+1/2, -z+1/2'
'x+1/2, -y, -z+1/2'
'-x, -y, -z'
'x-1/2, y-1/2, -z'
'x, -y-1/2, z-1/2'
'-x-1/2, y, z-1/2'

loop_
_atom_site_label
_atom_site_type_symbol
_atom_site_fract_x
_atom_site_fract_y
_atom_site_fract_z
_atom_site_U_iso_or_equiv
_atom_site_adp_type
_atom_site_occupancy
_atom_site_site_symmetry_order
_atom_site_calc_flag
_atom_site_refinement_flags_posn
_atom_site_refinement_flags_adp
_atom_site_refinement_flags_occupancy
_atom_site_disorder_assembly
_atom_site_disorder_group
C1 C 0.67600(14) 0.5971(2) 0.13183(17) 0.0192(7) Uani 1 1 d . . . . .
C2 C 0.62779(14) 0.5373(2) 0.13131(18) 0.0214(7) Uani 1 1 d . . . . .
H8 H 0.626289 0.488283 0.098636 0.026 Uiso 1 1 calc R U . . .
C3 C 0.58068(14) 0.5535(2) 0.18240(18) 0.0212(7) Uani 1 1 d . . . . .
C4 C 0.58545(14) 0.6301(2) 0.23104(18) 0.0212(7) Uani 1 1 d . . . . .
H6 H 0.555601 0.642636 0.265288 0.025 Uiso 1 1 calc R U . . .
C5 C 0.63555(13) 0.6852(2) 0.22588(17) 0.0180(6) Uani 1 1 d . . . . .
C6 C 0.61534(14) 0.8100(2) 0.32202(18) 0.0224(7) Uani 1 1 d . . . . .
H3 H 0.578815 0.792240 0.342006 0.027 Uiso 1 1 calc R U . . .
C7 C 0.64793(14) 0.8851(2) 0.33979(18) 0.0224(7) Uani 1 1 d . . . . .
H2 H 0.637919 0.929067 0.374780 0.027 Uiso 1 1 calc R U . . .
C8 C 0.70112(14) 0.8104(2) 0.25063(17) 0.0189(7) Uani 1 1 d . . . . .
C9 C 0.74521(15) 0.9566(2) 0.2972(2) 0.0280(8) Uani 1 1 d . . . . .
H1A H 0.734623 1.001762 0.333377 0.042 Uiso 1 1 calc R U . . .
H1B H 0.783272 0.930247 0.309510 0.042 Uiso 1 1 calc R U . . .
H1C H 0.747618 0.985073 0.249595 0.042 Uiso 1 1 calc R U . . .
C10 C 0.75768(16) 0.9627(2) 0.02658(19) 0.0287(8) Uani 1 1 d . . . . .
H103 H 0.779247 1.012649 0.008976 0.034 Uiso 1 1 calc R U . . .
C11 C 0.70546(15) 0.9298(2) 0.0001(2) 0.0284(8) Uani 1 1 d . . . . .
H102 H 0.684158 0.953120 -0.039693 0.034 Uiso 1 1 calc R U . . .
C12 C 0.72981(14) 0.8372(2) 0.09765(17) 0.0206(7) Uani 1 1 d . . . . .
C13 C 0.63655(15) 0.7957(3) 0.0283(2) 0.0299(8) Uani 1 1 d . . . . .
H10A H 0.614271 0.820759 -0.012180 0.045 Uiso 1 1 calc R U . . .
H10B H 0.649711 0.734881 0.016017 0.045 Uiso 1 1 calc R U . . .
H10C H 0.611554 0.793287 0.071228 0.045 Uiso 1 1 calc R U . . .
C14 C 0.48010(14) 0.5177(2) 0.23054(19) 0.0230(7) Uani 1 1 d . . . . .
C15 C 0.44299(14) 0.5917(2) 0.21405(19) 0.0253(7) Uani 1 1 d . . . . .
H28 H 0.451586 0.628714 0.173683 0.030 Uiso 1 1 calc R U . . .
C16 C 0.39263(15) 0.6111(3) 0.2580(2) 0.0286(8) Uani 1 1 d . . . . .
H29 H 0.368250 0.660986 0.247208 0.034 Uiso 1 1 calc R U . . .
C17 C 0.37974(15) 0.5544(3) 0.3178(2) 0.0293(8) Uani 1 1 d . . . . .
C18 C 0.41648(17) 0.4795(3) 0.3338(2) 0.0339(9) Uani 1 1 d . . . . .
H31 H 0.407434 0.441516 0.373464 0.041 Uiso 1 1 calc R U . . .
C19 C 0.46664(16) 0.4614(2) 0.2906(2) 0.0297(8) Uani 1 1 d . . . . .
H32 H 0.491200 0.411833 0.301694 0.036 Uiso 1 1 calc R U . . .
C20 C 0.29444(17) 0.6464(3) 0.3526(2) 0.0427(10) Uani 1 1 d . . . . .
H33A H 0.262842 0.647171 0.388425 0.064 Uiso 1 1 calc R U . . .
H33B H 0.318140 0.700964 0.357534 0.064 Uiso 1 1 calc R U . . .
H33C H 0.277559 0.643927 0.304046 0.064 Uiso 1 1 calc R U . . .
C21 C 0.52566(14) 0.4195(2) 0.13470(18) 0.0220(7) Uani 1 1 d . . . . .
C22 C 0.48867(14) 0.4266(2) 0.07286(18) 0.0232(7) Uani 1 1 d . . . . .
H22 H 0.467531 0.480521 0.064445 0.028 Uiso 1 1 calc R U . . .
C23 C 0.48320(15) 0.3539(2) 0.02389(19) 0.0252(7) Uani 1 1 d . . . . .
H23 H 0.458369 0.359098 -0.016996 0.030 Uiso 1 1 calc R U . . .
C24 C 0.51528(15) 0.2725(2) 0.03629(19) 0.0253(8) Uani 1 1 d . . . . .
C25 C 0.55081(16) 0.2641(2) 0.0993(2) 0.0287(8) Uani 1 1 d . . . . .
H25 H 0.570895 0.209429 0.108707 0.034 Uiso 1 1 calc R U . . .
C26 C 0.55619(15) 0.3379(2) 0.14855(19) 0.0254(7) Uani 1 1 d . . . . .
H26 H 0.580074 0.332450 0.190261 0.030 Uiso 1 1 calc R U . . .
C27 C 0.5443(2) 0.1230(3) -0.0083(3) 0.0497(12) Uani 1 1 d . . . . .
H34A H 0.536123 0.082099 -0.048452 0.074 Uiso 1 1 calc R U . . .
H34B H 0.586064 0.138483 -0.008144 0.074 Uiso 1 1 calc R U . . .
H34C H 0.534093 0.093723 0.037347 0.074 Uiso 1 1 calc R U . . .
N1 N 0.72733(12) 0.59423(19) 0.08624(15) 0.0211(6) Uani 1 1 d . . . . .
N2 N 0.68910(12) 0.85428(19) 0.04332(15) 0.0232(6) Uani 1 1 d . . . . .
N3 N 0.69963(12) 0.88449(18) 0.29573(15) 0.0214(6) Uani 1 1 d . . . . .
N4 N 0.64805(11) 0.76447(18) 0.26730(14) 0.0189(6) Uani 1 1 d . . . . .
N5 N 0.68072(11) 0.67045(18) 0.17730(14) 0.0179(6) Uani 1 1 d . . . . .
N6 N 0.53146(12) 0.49713(19) 0.18445(15) 0.0227(6) Uani 1 1 d . . . . .
Fe1 Fe 0.750000 0.750000 0.17503(3) 0.01694(17) Uani 1 2 d S T P . .
O1 O 0.33163(12) 0.5671(2) 0.36442(15) 0.0413(7) Uani 1 1 d . . . . .
O2 O 0.50911(11) 0.20572(18) -0.01678(14) 0.0350(6) Uani 1 1 d . . . . .
N7 N 0.33577(15) 0.8764(2) 0.1602(2) 0.0418(9) Uani 1 1 d . . . . .
N8 N 0.34296(13) 0.6345(2) 0.04552(17) 0.0302(7) Uani 1 1 d . . . . .
O3 O 0.33081(15) 0.6406(2) 0.11326(16) 0.0588(10) Uani 1 1 d . . . . .
O4 O 0.38053(12) 0.5807(2) 0.02349(15) 0.0407(7) Uani 1 1 d . . . . .
O5 O 0.31155(13) 0.6833(2) 0.00171(15) 0.0441(7) Uani 1 1 d . . . . .
O6 O 0.30900(14) 0.8205(2) 0.20260(16) 0.0452(7) Uani 1 1 d . . . . .
O7 O 0.37646(14) 0.9263(2) 0.18295(19) 0.0607(9) Uani 1 1 d . . . . .
O8 O 0.31681(14) 0.8821(2) 0.09399(15) 0.0442(7) Uani 1 1 d . . . . .
K1 K 0.250000 0.750000 0.10173(6) 0.0268(3) Uani 1 2 d S T P . .

loop_
_atom_site_aniso_label
_atom_site_aniso_U_11
_atom_site_aniso_U_22
_atom_site_aniso_U_33
_atom_site_aniso_U_23
_atom_site_aniso_U_13
_atom_site_aniso_U_12
C1 0.0163(15) 0.0195(16) 0.0218(16) -0.0017(13) 0.0000(13) -0.0024(13)
C2 0.0168(15) 0.0241(17) 0.0233(16) -0.0035(14) 0.0006(13) -0.0019(13)
C3 0.0151(15) 0.0223(17) 0.0263(17) 0.0032(14) -0.0024(13) -0.0041(13)
C4 0.0155(15) 0.0251(17) 0.0230(16) -0.0032(14) 0.0031(13) 0.0008(13)
C5 0.0126(14) 0.0205(16) 0.0209(16) -0.0007(13) 0.0013(12) -0.0001(12)
C6 0.0162(15) 0.0258(18) 0.0252(17) -0.0032(14) 0.0036(13) 0.0019(13)
C7 0.0181(16) 0.0245(17) 0.0248(17) -0.0058(14) 0.0008(13) 0.0036(14)
C8 0.0145(15) 0.0191(16) 0.0229(16) 0.0027(13) -0.0044(13) -0.0003(12)
C9 0.0237(17) 0.0260(18) 0.0343(19) -0.0085(15) 0.0001(16) -0.0069(15)
C10 0.0278(19) 0.0259(18) 0.0324(19) 0.0091(15) -0.0071(16) -0.0056(15)
C11 0.0227(17) 0.034(2) 0.0285(18) 0.0081(16) -0.0042(15) -0.0022(15)
C12 0.0146(14) 0.0254(17) 0.0217(16) -0.0053(14) -0.0018(13) 0.0023(13)
C13 0.0188(17) 0.034(2) 0.036(2) 0.0018(17) -0.0079(15) -0.0067(15)
C14 0.0147(15) 0.0260(18) 0.0284(18) -0.0038(14) 0.0022(13) -0.0065(13)
C15 0.0171(16) 0.0308(19) 0.0281(18) 0.0008(15) 0.0027(14) -0.0023(14)
C16 0.0212(17) 0.0308(19) 0.034(2) -0.0055(16) 0.0004(15) 0.0021(15)
C17 0.0188(17) 0.037(2) 0.0324(19) -0.0055(16) 0.0053(15) -0.0033(15)
C18 0.031(2) 0.036(2) 0.034(2) 0.0064(17) 0.0072(17) -0.0035(17)
C19 0.0268(18) 0.0256(18) 0.037(2) 0.0024(16) 0.0024(16) 0.0009(15)
C20 0.026(2) 0.049(3) 0.053(3) -0.009(2) 0.0112(19) 0.0047(19)
C21 0.0152(15) 0.0224(17) 0.0283(18) -0.0017(14) 0.0027(14) -0.0048(13)
C22 0.0174(15) 0.0228(17) 0.0295(18) 0.0057(14) 0.0023(14) -0.0031(13)
C23 0.0187(16) 0.0311(19) 0.0258(18) 0.0033(15) -0.0042(14) -0.0033(14)
C24 0.0167(16) 0.0264(18) 0.0328(19) -0.0044(15) 0.0019(14) -0.0051(14)
C25 0.0234(18) 0.0253(19) 0.037(2) -0.0028(15) -0.0060(15) 0.0037(15)
C26 0.0213(17) 0.0258(18) 0.0290(18) -0.0009(14) -0.0065(14) -0.0018(14)
C27 0.056(3) 0.037(2) 0.057(3) -0.021(2) -0.012(2) 0.010(2)
N1 0.0155(13) 0.0231(14) 0.0247(14) -0.0064(12) 0.0041(11) -0.0026(11)
N2 0.0156(13) 0.0277(15) 0.0264(15) 0.0019(12) -0.0035(12) -0.0038(12)
N3 0.0176(13) 0.0208(14) 0.0257(14) -0.0028(12) 0.0012(11) -0.0026(11)
N4 0.0139(12) 0.0205(14) 0.0221(13) -0.0017(11) 0.0021(11) -0.0022(10)
N5 0.0122(12) 0.0208(14) 0.0207(13) -0.0006(11) 0.0004(11) -0.0012(10)
N6 0.0145(13) 0.0231(14) 0.0304(15) -0.0040(12) 0.0033(12) -0.0058(11)
Fe1 0.0116(3) 0.0183(3) 0.0209(3) 0.000 0.000 -0.0022(3)
O1 0.0319(15) 0.0477(17) 0.0444(16) 0.0030(14) 0.0189(13) 0.0080(13)
O2 0.0304(14) 0.0348(15) 0.0397(15) -0.0136(12) -0.0074(12) 0.0020(12)
N7 0.0314(18) 0.038(2) 0.056(2) 0.0029(17) -0.0095(17) 0.0016(16)
N8 0.0252(16) 0.0359(18) 0.0296(16) -0.0041(14) 0.0001(13) -0.0013(14)
O3 0.061(2) 0.084(3) 0.0315(16) 0.0060(16) 0.0055(15) 0.0360(19)
O4 0.0300(14) 0.0464(17) 0.0456(17) -0.0121(14) -0.0010(13) 0.0071(13)
O5 0.0439(17) 0.0526(18) 0.0357(15) 0.0066(14) -0.0013(13) 0.0137(14)
O6 0.0523(18) 0.0455(18) 0.0378(16) 0.0041(14) -0.0031(14) 0.0038(15)
O7 0.0455(18) 0.062(2) 0.075(2) -0.0265(18) -0.0094(17) -0.0118(17)
O8 0.0577(19) 0.0406(17) 0.0343(15) 0.0013(13) -0.0047(14) -0.0079(14)
K1 0.0257(5) 0.0265(5) 0.0283(5) 0.000 0.000 0.0028(5)

loop_
_atom_type_symbol
_atom_type_description
_atom_type_scat_dispersion_real
_atom_type_scat_dispersion_imag
_atom_type_scat_source
C C 0.0033 0.0016 'International Tables Vol C Tables 4.2.6.8 and 6.1.1.4'
H H 0.0000 0.0000 'International Tables Vol C Tables 4.2.6.8 and 6.1.1.4'
N N 0.0061 0.0033 'International Tables Vol C Tables 4.2.6.8 and 6.1.1.4'
Fe Fe 0.3463 0.8444 'International Tables Vol C Tables 4.2.6.8 and 6.1.1.4'
O O 0.0106 0.0060 'International Tables Vol C Tables 4.2.6.8 and 6.1.1.4'
K K 0.2009 0.2494 'International Tables Vol C Tables 4.2.6.8 and 6.1.1.4'

loop_
_geom_angle_atom_site_label_1
_geom_angle_atom_site_label_2
_geom_angle_atom_site_label_3
_geom_angle
_geom_angle_site_symmetry_1
_geom_angle_site_symmetry_3
_geom_angle_publ_flag
N5 C1 C2 124.1(3) . . ?
N5 C1 N1 108.5(3) . . ?
C2 C1 N1 127.4(3) . . ?
C1 C2 C3 117.8(3) . . ?
C1 C2 H8 121.1 . . ?
C3 C2 H8 121.1 . . ?
N6 C3 C2 120.8(3) . . ?
N6 C3 C4 120.7(3) . . ?
C2 C3 C4 118.5(3) . . ?
C5 C4 C3 118.2(3) . . ?
C5 C4 H6 120.9 . . ?
C3 C4 H6 120.9 . . ?
N5 C5 C4 123.8(3) . . ?
N5 C5 N4 109.2(3) . . ?
C4 C5 N4 127.0(3) . . ?
C7 C6 N4 105.7(3) . . ?
C7 C6 H3 127.1 . . ?
N4 C6 H3 127.1 . . ?
C6 C7 N3 107.5(3) . . ?
C6 C7 H2 126.2 . . ?
N3 C7 H2 126.2 . . ?
N3 C8 N4 103.3(3) . . ?
N3 C8 Fe1 142.5(2) . . ?
N4 C8 Fe1 114.2(2) . . ?
N3 C9 H1A 109.5 . . ?
N3 C9 H1B 109.5 . . ?
H1A C9 H1B 109.5 . . ?
N3 C9 H1C 109.5 . . ?
H1A C9 H1C 109.5 . . ?
H1B C9 H1C 109.5 . . ?
C11 C10 N1 105.7(3) . 2_665 ?
C11 C10 H103 127.2 . . ?
N1 C10 H103 127.2 2_665 . ?
C10 C11 N2 107.8(3) . . ?
C10 C11 H102 126.1 . . ?
N2 C11 H102 126.1 . . ?
N2 C12 N1 102.6(3) . 2_665 ?
N2 C12 Fe1 142.7(3) . . ?
N1 C12 Fe1 114.5(2) 2_665 . ?
N2 C13 H10A 109.5 . . ?
N2 C13 H10B 109.5 . . ?
H10A C13 H10B 109.5 . . ?
N2 C13 H10C 109.5 . . ?
H10A C13 H10C 109.5 . . ?
H10B C13 H10C 109.5 . . ?
C15 C14 C19 119.6(3) . . ?
C15 C14 N6 120.4(3) . . ?
C19 C14 N6 119.9(3) . . ?
C14 C15 C16 120.6(3) . . ?
C14 C15 H28 119.7 . . ?
C16 C15 H28 119.7 . . ?
C17 C16 C15 119.2(3) . . ?
C17 C16 H29 120.4 . . ?
C15 C16 H29 120.4 . . ?
O1 C17 C16 124.0(3) . . ?
O1 C17 C18 115.7(3) . . ?
C16 C17 C18 120.3(3) . . ?
C19 C18 C17 120.2(3) . . ?
C19 C18 H31 119.9 . . ?
C17 C18 H31 119.9 . . ?
C18 C19 C14 120.1(3) . . ?
C18 C19 H32 119.9 . . ?
C14 C19 H32 119.9 . . ?
O1 C20 H33A 109.5 . . ?
O1 C20 H33B 109.5 . . ?
H33A C20 H33B 109.5 . . ?
O1 C20 H33C 109.5 . . ?
H33A C20 H33C 109.5 . . ?
H33B C20 H33C 109.5 . . ?
C26 C21 C22 119.9(3) . . ?
C26 C21 N6 120.6(3) . . ?
C22 C21 N6 119.6(3) . . ?
C23 C22 C21 120.6(3) . . ?
C23 C22 H22 119.7 . . ?
C21 C22 H22 119.7 . . ?
C22 C23 C24 119.8(3) . . ?
C22 C23 H23 120.1 . . ?
C24 C23 H23 120.1 . . ?
O2 C24 C25 124.6(3) . . ?
O2 C24 C23 115.7(3) . . ?
C25 C24 C23 119.7(3) . . ?
C24 C25 C26 120.1(3) . . ?
C24 C25 H25 119.9 . . ?
C26 C25 H25 119.9 . . ?
C21 C26 C25 119.8(3) . . ?
C21 C26 H26 120.1 . . ?
C25 C26 H26 120.1 . . ?
O2 C27 H34A 109.5 . . ?
O2 C27 H34B 109.5 . . ?
H34A C27 H34B 109.5 . . ?
O2 C27 H34C 109.5 . . ?
H34A C27 H34C 109.5 . . ?
H34B C27 H34C 109.5 . . ?
C12 N1 C10 111.9(3) 2_665 2_665 ?
C12 N1 C1 116.5(3) 2_665 . ?
C10 N1 C1 131.4(3) 2_665 . ?
C12 N2 C11 112.0(3) . . ?
C12 N2 C13 123.9(3) . . ?
C11 N2 C13 124.0(3) . . ?
C8 N3 C7 111.6(3) . . ?
C8 N3 C9 124.5(3) . . ?
C7 N3 C9 123.9(3) . . ?
C8 N4 C6 111.8(3) . . ?
C8 N4 C5 116.6(3) . . ?
C6 N4 C5 131.6(3) . . ?
C1 N5 C5 117.5(3) . . ?
C1 N5 Fe1 121.5(2) . . ?
C5 N5 Fe1 121.0(2) . . ?
C3 N6 C14 121.7(3) . . ?
C3 N6 C21 121.4(3) . . ?
C14 N6 C21 116.6(2) . . ?
N5 Fe1 N5 177.56(16) 2_665 . ?
N5 Fe1 C12 102.77(12) 2_665 2_665 ?
N5 Fe1 C12 79.03(12) . 2_665 ?
N5 Fe1 C12 79.03(12) 2_665 . ?
N5 Fe1 C12 102.77(12) . . ?
C12 Fe1 C12 87.65(19) 2_665 . ?
N5 Fe1 C8 99.31(12) 2_665 . ?
N5 Fe1 C8 78.96(12) . . ?
C12 Fe1 C8 157.85(13) 2_665 . ?
C12 Fe1 C8 94.76(13) . . ?
N5 Fe1 C8 78.96(12) 2_665 2_665 ?
N5 Fe1 C8 99.30(12) . 2_665 ?
C12 Fe1 C8 94.76(13) 2_665 2_665 ?
C12 Fe1 C8 157.85(13) . 2_665 ?
C8 Fe1 C8 91.25(18) . 2_665 ?
C17 O1 C20 117.7(3) . . ?
C24 O2 C27 117.4(3) . . ?
O7 N7 O6 121.4(4) . . ?
O7 N7 O8 121.4(4) . . ?
O6 N7 O8 117.1(3) . . ?
O7 N7 K1 174.6(3) . . ?
O6 N7 K1 59.78(19) . . ?
O8 N7 K1 58.07(19) . . ?
O4 N8 O3 120.9(3) . . ?
O4 N8 O5 122.2(3) . . ?
O3 N8 O5 116.7(3) . . ?
O4 N8 K1 175.9(3) . . ?
O3 N8 K1 56.99(18) . . ?
O5 N8 K1 59.70(18) . . ?
N8 O3 K1 97.1(2) . . ?
N8 O5 K1 93.9(2) . . ?
N7 O6 K1 93.9(2) . . ?
N7 O8 K1 95.6(2) . . ?
O3 K1 O3 170.07(15) . 2_565 ?
O3 K1 O8 93.93(12) . . ?
O3 K1 O8 86.64(12) 2_565 . ?
O3 K1 O8 86.64(12) . 2_565 ?
O3 K1 O8 93.93(12) 2_565 2_565 ?
O8 K1 O8 173.39(14) . 2_565 ?
O3 K1 O5 52.39(9) . . ?
O3 K1 O5 137.49(10) 2_565 . ?
O8 K1 O5 85.87(10) . . ?
O8 K1 O5 89.29(10) 2_565 . ?
O3 K1 O5 137.49(10) . 2_565 ?
O3 K1 O5 52.39(9) 2_565 2_565 ?
O8 K1 O5 89.29(10) . 2_565 ?
O8 K1 O5 85.87(10) 2_565 2_565 ?
O5 K1 O5 85.71(13) . 2_565 ?
O3 K1 O6 79.19(11) . . ?
O3 K1 O6 93.43(10) 2_565 . ?
O8 K1 O6 52.42(10) . . ?
O8 K1 O6 134.02(10) 2_565 . ?
O5 K1 O6 114.13(10) . . ?
O5 K1 O6 132.36(10) 2_565 . ?
O3 K1 O6 93.43(10) . 2_565 ?
O3 K1 O6 79.19(11) 2_565 2_565 ?
O8 K1 O6 134.02(10) . 2_565 ?
O8 K1 O6 52.42(10) 2_565 2_565 ?
O5 K1 O6 132.36(10) . 2_565 ?
O5 K1 O6 114.13(10) 2_565 2_565 ?
O6 K1 O6 84.80(14) . 2_565 ?
O3 K1 N8 25.96(9) . . ?
O3 K1 N8 163.91(11) 2_565 . ?
O8 K1 N8 89.99(10) . . ?
O8 K1 N8 87.66(9) 2_565 . ?
O5 K1 N8 26.43(8) . . ?
O5 K1 N8 111.89(10) 2_565 . ?
O6 K1 N8 96.96(9) . . ?
O6 K1 N8 113.91(9) 2_565 . ?
O3 K1 N8 163.91(11) . 2_565 ?
O3 K1 N8 25.96(9) 2_565 2_565 ?
O8 K1 N8 87.66(9) . 2_565 ?
O8 K1 N8 89.98(10) 2_565 2_565 ?
O5 K1 N8 111.89(10) . 2_565 ?
O5 K1 N8 26.43(8) 2_565 2_565 ?
O6 K1 N8 113.91(9) . 2_565 ?
O6 K1 N8 96.96(9) 2_565 2_565 ?
N8 K1 N8 138.23(13) . 2_565 ?
O3 K1 N7 92.49(11) . 2_565 ?
O3 K1 N7 83.82(11) 2_565 2_565 ?
O8 K1 N7 159.84(11) . 2_565 ?
O8 K1 N7 26.36(9) 2_565 2_565 ?
O5 K1 N7 113.01(10) . 2_565 ?
O5 K1 N7 98.78(10) 2_565 2_565 ?
O6 K1 N7 110.44(12) . 2_565 ?
O6 K1 N7 26.28(9) 2_565 2_565 ?
N8 K1 N7 103.86(9) . 2_565 ?
N8 K1 N7 91.42(9) 2_565 2_565 ?
O3 K1 N7 83.82(11) . . ?
O3 K1 N7 92.49(11) 2_565 . ?
O8 K1 N7 26.36(9) . . ?
O8 K1 N7 159.84(11) 2_565 . ?
O5 K1 N7 98.78(10) . . ?
O5 K1 N7 113.01(10) 2_565 . ?
O6 K1 N7 26.28(9) . . ?
O6 K1 N7 110.44(12) 2_565 . ?
N8 K1 N7 91.42(9) . . ?
N8 K1 N7 103.86(9) 2_565 . ?
N7 K1 N7 136.48(16) 2_565 . ?

loop_
_geom_bond_atom_site_label_1
_geom_bond_atom_site_label_2
_geom_bond_distance
_geom_bond_site_symmetry_2
_geom_bond_publ_flag
C1 N5 1.355(4) . ?
C1 C2 1.386(4) . ?
C1 N1 1.415(4) . ?
C2 C3 1.423(4) . ?
C2 H8 0.9300 . ?
C3 N6 1.374(4) . ?
C3 C4 1.428(5) . ?
C4 C5 1.381(4) . ?
C4 H6 0.9300 . ?
C5 N5 1.358(4) . ?
C5 N4 1.408(4) . ?
C6 C7 1.355(5) . ?
C6 N4 1.401(4) . ?
C6 H3 0.9300 . ?
C7 N3 1.406(4) . ?
C7 H2 0.9300 . ?
C8 N3 1.356(4) . ?
C8 N4 1.395(4) . ?
C8 Fe1 1.963(3) . ?
C9 N3 1.464(4) . ?
C9 H1A 0.9600 . ?
C9 H1B 0.9600 . ?
C9 H1C 0.9600 . ?
C10 C11 1.350(5) . ?
C10 N1 1.405(4) 2_665 ?
C10 H103 0.9300 . ?
C11 N2 1.401(4) . ?
C11 H102 0.9300 . ?
C12 N2 1.365(4) . ?
C12 N1 1.401(4) 2_665 ?
C12 Fe1 1.947(3) . ?
C13 N2 1.478(4) . ?
C13 H10A 0.9600 . ?
C13 H10B 0.9600 . ?
C13 H10C 0.9600 . ?
C14 C15 1.394(5) . ?
C14 C19 1.397(5) . ?
C14 N6 1.452(4) . ?
C15 C16 1.408(5) . ?
C15 H28 0.9300 . ?
C16 C17 1.395(5) . ?
C16 H29 0.9300 . ?
C17 O1 1.381(4) . ?
C17 C18 1.398(5) . ?
C18 C19 1.394(5) . ?
C18 H31 0.9300 . ?
C19 H32 0.9300 . ?
C20 O1 1.441(5) . ?
C20 H33A 0.9600 . ?
C20 H33B 0.9600 . ?
C20 H33C 0.9600 . ?
C21 C26 1.394(5) . ?
C21 C22 1.398(5) . ?
C21 N6 1.454(4) . ?
C22 C23 1.389(5) . ?
C22 H22 0.9300 . ?
C23 C24 1.405(5) . ?
C23 H23 0.9300 . ?
C24 O2 1.377(4) . ?
C24 C25 1.399(5) . ?
C25 C26 1.405(5) . ?
C25 H25 0.9300 . ?
C26 H26 0.9300 . ?
C27 O2 1.448(5) . ?
C27 H34A 0.9600 . ?
C27 H34B 0.9600 . ?
C27 H34C 0.9600 . ?
N5 Fe1 1.935(3) . ?
N7 O7 1.236(4) . ?
N7 O6 1.271(4) . ?
N7 O8 1.277(4) . ?
N7 K1 2.863(4) . ?
N8 O4 1.217(4) . ?
N8 O3 1.263(4) . ?
N8 O5 1.277(4) . ?
N8 K1 2.863(3) . ?
O3 K1 2.419(3) . ?
O5 K1 2.477(3) . ?
O6 K1 2.480(3) . ?
O8 K1 2.441(3) . ?
